data_7222367
loop_
_publ_author_name
'Brancatelli, Giovanna'
'Gattuso, Giuseppe'
'Geremia, Silvano'
'Manganaro, Nadia'
'Notti, Anna'
'Pappalardo, Sebastiano'
'Parisi, Melchiorre F.'
'Pisagatti, Ilenia'

_publ_section_title
;
 \a,\w-Alkanediyldiammonium dications sealed within calix[5]arene capsules
 with a hydrophobic bayonet-mount fastening
;
_journal_issue 41
_journal_name_full CrystEngComm
_journal_page_first 7915
_journal_paper_doi 10.1039/C5CE01558H
_journal_volume 17
_journal_year 2015
_chemical_formula_moiety 'C81 H109 O15, 0.5(C12 H30 N2), 2.75(C2 H3 F3 O)'
_chemical_formula_sum 'C92.5 H134.25 F8.25 N O17.75'
_chemical_formula_weight 1701
_space_group_crystal_system monoclinic
_space_group_IT_number 14
_space_group_name_Hall '-P 2yab'
_space_group_name_H-M_alt 'P 1 21/a 1'
_symmetry_space_group_name_Hall '-P 2yab'
_symmetry_space_group_name_H-M 'P 1 21/a 1'
_atom_sites_solution_hydrogens geom
_audit_block_doi 10.5517/cc13w4w0
_audit_creation_date 2015-07-26T20:31:26-00:00
_audit_creation_method 'WinGX routine CIF_UPDATE'
_audit_update_record
;
2015-07-26 deposited with the CCDC.
2015-09-29 downloaded from the CCDC.
;
_cell_angle_alpha 90
_cell_angle_beta 92.54(4)
_cell_angle_gamma 90
_cell_formula_units_Z 4
_cell_length_a 22.590(10)
_cell_length_b 16.930(10)
_cell_length_c 25.77(2)
_cell_measurement_reflns_used 13054
_cell_measurement_temperature 446(2)
_cell_measurement_theta_max 29.954
_cell_measurement_theta_min 7.286
_cell_volume 9846(11)
_computing_data_collection 'Elettra XRD1 Data Collection SW'
_computing_molecular_graphics Pymol
_computing_publication_material 'SHELXL-2013 (Sheldrick, 2013)'
_computing_structure_refinement 'SHELXL-2013 (Sheldrick, 2013)'
_computing_structure_solution 'SIR2008 (Burla et al., 2007)'
_diffrn_ambient_temperature 446(2)
_diffrn_measured_fraction_theta_full 0.856
_diffrn_measured_fraction_theta_max 0.856
_diffrn_measurement_device_type 'Dectris Pilatus 2M'
_diffrn_measurement_method 'CCD rotation images, thick slices'
_diffrn_radiation_monochromator Si111
_diffrn_radiation_source 'Elettra Synchrotron, Trieste (Italy)'
_diffrn_radiation_wavelength 0.8856
_diffrn_reflns_av_unetI/netI 0.0462
_diffrn_reflns_Laue_measured_fraction_full 0.856
_diffrn_reflns_Laue_measured_fraction_max 0.856
_diffrn_reflns_number 12638
_diffrn_reflns_point_group_measured_fraction_full 0.856
_diffrn_reflns_point_group_measured_fraction_max 0.856
_diffrn_reflns_theta_full 29.954
_diffrn_reflns_theta_max 29.954
_diffrn_reflns_theta_min 7.286
_exptl_absorpt_coefficient_mu 0.148
_exptl_absorpt_correction_type none
_exptl_crystal_colour colorless
_exptl_crystal_density_diffrn 1.148
_exptl_crystal_description spear-shaped
_exptl_crystal_F_000 3650
_exptl_crystal_size_max 0.23
_exptl_crystal_size_mid 0.15
_exptl_crystal_size_min 0.11
_refine_diff_density_max 0.64
_refine_diff_density_min -0.354
_refine_diff_density_rms 0.091
_refine_ls_extinction_coef 0.047(3)
_refine_ls_extinction_expression Fc^*^=kFc[1+0.001xFc^2^\l^3^/sin(2\q)]^-1/4^
_refine_ls_extinction_method 'SHELXL-2014/7 (Sheldrick 2014'
_refine_ls_goodness_of_fit_ref 1.037
_refine_ls_hydrogen_treatment constr
_refine_ls_matrix_type full
_refine_ls_number_parameters 1170
_refine_ls_number_reflns 12638
_refine_ls_number_restraints 74
_refine_ls_restrained_S_all 1.038
_refine_ls_R_factor_all 0.1462
_refine_ls_R_factor_gt 0.1187
_refine_ls_shift/su_max 0.036
_refine_ls_shift/su_mean 0.005
_refine_ls_structure_factor_coef Fsqd
_refine_ls_weighting_details 'w=1/[\s^2^(Fo^2^)+(0.1959P)^2^+10.3603P] where P=(Fo^2^+2Fc^2^)/3'
_refine_ls_weighting_scheme calc
_refine_ls_wR_factor_gt 0.3095
_refine_ls_wR_factor_ref 0.3476
_reflns_Friedel_coverage 0
_reflns_number_gt 8222
_reflns_number_total 12638
_reflns_threshold_expression 'I > 2\s(I)'
_cod_data_source_file c5ce01558h2.cif
_cod_data_source_block TBU4_C12
_cod_depositor_comments 'Adding full bibliography for 7222366--7222368.cif.'
_cod_original_formula_sum 'C92.50 H134.25 F8.25 N O17.75'
_cod_database_code 7222367
_shelx_estimated_absorpt_t_min 0.967
_shelx_estimated_absorpt_t_max 0.984

loop_
_symmetry_equiv_pos_as_xyz
'x, y, z'
'-x+1/2, y+1/2, -z'
'-x, -y, -z'
'x-1/2, -y-1/2, z'

loop_
_atom_site_label
_atom_site_type_symbol
_atom_site_fract_x
_atom_site_fract_y
_atom_site_fract_z
_atom_site_U_iso_or_equiv
_atom_site_adp_type
_atom_site_occupancy
_atom_site_site_symmetry_order
_atom_site_calc_flag
_atom_site_refinement_flags_posn
_atom_site_refinement_flags_adp
_atom_site_refinement_flags_occupancy
_atom_site_disorder_assembly
_atom_site_disorder_group
C1A C 0.6581(2) 0.3812(3) 0.1890(3) 0.0736(16) Uani 1 1 d . . . . .
C1B C 0.6713(2) 0.3077(3) 0.1679(3) 0.0708(15) Uani 1 1 d . . . . .
H1B H 0.6804 0.3054 0.1331 0.085 Uiso 1 1 calc R U . . .
C1C C 0.6713(2) 0.2377(3) 0.1964(2) 0.0671(14) Uani 1 1 d . . . . .
C1D C 0.6567(2) 0.2415(3) 0.2481(3) 0.0734(16) Uani 1 1 d . . . . .
C1E C 0.6393(2) 0.3122(4) 0.2708(3) 0.0748(16) Uani 1 1 d . . . . .
C1F C 0.6428(2) 0.3814(3) 0.2410(3) 0.0788(17) Uani 1 1 d . . . . .
H1F H 0.6344 0.4294 0.2565 0.095 Uiso 1 1 calc R U . . .
C1H C 0.7117(3) 0.1607(4) 0.3084(4) 0.104(2) Uani 1 1 d . . . . .
H1H1 H 0.7054 0.1767 0.3439 0.124 Uiso 1 1 calc R U . . .
H1H2 H 0.7423 0.1943 0.295 0.124 Uiso 1 1 calc R U . . .
C1I C 0.7320(3) 0.0771(5) 0.3080(3) 0.0912(19) Uani 1 1 d . . . . .
C1N C 0.6632(2) 0.4590(3) 0.1599(3) 0.0813(17) Uani 1 1 d . . . . .
C1O C 0.6779(3) 0.4469(4) 0.1032(3) 0.093(2) Uani 1 1 d . . . . .
H1O1 H 0.7175 0.4266 0.1015 0.14 Uiso 1 1 calc R U . . .
H1O2 H 0.6751 0.4964 0.0851 0.14 Uiso 1 1 calc R U . . .
H1O3 H 0.6505 0.4099 0.0872 0.14 Uiso 1 1 calc R U . . .
C1P C 0.6060(3) 0.5071(3) 0.1624(3) 0.0841(17) Uani 1 1 d . . . . .
H1P1 H 0.6109 0.5569 0.1454 0.126 Uiso 1 1 calc R U . . .
H1P2 H 0.5973 0.5159 0.1981 0.126 Uiso 1 1 calc R U . . .
H1P3 H 0.574 0.4785 0.1454 0.126 Uiso 1 1 calc R U . . .
C1Q C 0.7141(3) 0.5078(4) 0.1858(3) 0.096(2) Uani 1 1 d . . . . .
H1Q1 H 0.7508 0.48 0.1828 0.144 Uiso 1 1 calc R U . . .
H1Q2 H 0.7066 0.5154 0.2219 0.144 Uiso 1 1 calc R U . . .
H1Q3 H 0.7164 0.5582 0.169 0.144 Uiso 1 1 calc R U . . .
C1Z C 0.6220(3) 0.3154(4) 0.3270(3) 0.0845(17) Uani 1 1 d . . . . .
H1Z1 H 0.6535 0.341 0.3475 0.101 Uiso 1 1 calc R U . . .
H1Z2 H 0.6183 0.2618 0.3398 0.101 Uiso 1 1 calc R U . . .
C2A C 0.5119(3) 0.4835(4) 0.3492(3) 0.0810(16) Uani 1 1 d . . . . .
C2B C 0.5640(3) 0.4398(4) 0.3446(2) 0.0792(16) Uani 1 1 d . . . . .
H2B H 0.6002 0.4658 0.3483 0.095 Uiso 1 1 calc R U . . .
C2C C 0.5638(2) 0.3594(4) 0.3349(2) 0.0753(15) Uani 1 1 d . . . . .
C2D C 0.5095(3) 0.3204(3) 0.3311(2) 0.0716(15) Uani 1 1 d . . . . .
C2E C 0.4561(3) 0.3615(4) 0.3344(2) 0.0744(15) Uani 1 1 d . . . . .
C2F C 0.4596(3) 0.4432(4) 0.3443(2) 0.0765(15) Uani 1 1 d . . . . .
H2F H 0.4245 0.4711 0.3478 0.092 Uiso 1 1 calc R U . . .
C2H C 0.4889(4) 0.1850(4) 0.3593(3) 0.103(2) Uani 1 1 d . U . . .
H2H1 H 0.4461 0.1902 0.3597 0.123 Uiso 0.65 1 calc R U P A 1
H2H2 H 0.4972 0.132 0.3473 0.123 Uiso 0.65 1 calc R U P A 1
H2H3 H 0.4461 0.1902 0.3597 0.123 Uiso 0.35 1 calc R U P B 2
H2H4 H 0.4972 0.132 0.3473 0.123 Uiso 0.35 1 calc R U P B 2
C2I C 0.5114(5) 0.1909(6) 0.4110(4) 0.126(2) Uani 1 1 d D U . . .
C2N C 0.5851(5) 0.2458(7) 0.4737(4) 0.145(4) Uani 1 1 d D . . . .
C2O C 0.6523(9) 0.246(2) 0.4653(13) 0.263(14) Uiso 0.65 1 d D . P C 1
H2O1 H 0.6734 0.2571 0.4976 0.395 Uiso 0.65 1 calc R U P C 1
H2O2 H 0.664 0.1954 0.4526 0.395 Uiso 0.65 1 calc R U P C 1
H2O3 H 0.6612 0.2861 0.4403 0.395 Uiso 0.65 1 calc R U P C 1
C2P C 0.5610(13) 0.2029(16) 0.5214(8) 0.202(9) Uiso 0.65 1 d D . P C 1
H2P1 H 0.5824 0.2203 0.5523 0.303 Uiso 0.65 1 calc R U P C 1
H2P2 H 0.5197 0.2149 0.5239 0.303 Uiso 0.65 1 calc R U P C 1
H2P3 H 0.5659 0.1469 0.5174 0.303 Uiso 0.65 1 calc R U P C 1
C2Q C 0.5648(12) 0.3309(12) 0.4818(10) 0.205(9) Uiso 0.65 1 d D . P C 1
H2Q1 H 0.5795 0.3492 0.5152 0.307 Uiso 0.65 1 calc R U P C 1
H2Q2 H 0.5799 0.3639 0.4551 0.307 Uiso 0.65 1 calc R U P C 1
H2Q3 H 0.5223 0.3329 0.4802 0.307 Uiso 0.65 1 calc R U P C 1
C2OA C 0.5328(12) 0.255(2) 0.5093(12) 0.156(11) Uiso 0.35 1 d D . P C 2
H2O4 H 0.5475 0.2667 0.544 0.234 Uiso 0.35 1 calc R U P C 2
H2O5 H 0.5079 0.2978 0.4969 0.234 Uiso 0.35 1 calc R U P C 2
H2O6 H 0.5103 0.2072 0.5093 0.234 Uiso 0.35 1 calc R U P C 2
C2PA C 0.6262(14) 0.1737(16) 0.4818(12) 0.143(9) Uiso 0.35 1 d D . P C 2
H2P4 H 0.6467 0.1774 0.5151 0.215 Uiso 0.35 1 calc R U P C 2
H2P5 H 0.6029 0.1262 0.4802 0.215 Uiso 0.35 1 calc R U P C 2
H2P6 H 0.6544 0.1726 0.4551 0.215 Uiso 0.35 1 calc R U P C 2
C2QA C 0.6285(12) 0.3141(16) 0.4658(10) 0.125(8) Uiso 0.35 1 d D . P C 2
H2Q4 H 0.6473 0.3284 0.4986 0.188 Uiso 0.35 1 calc R U P C 2
H2Q5 H 0.658 0.2978 0.4423 0.188 Uiso 0.35 1 calc R U P C 2
H2Q6 H 0.6072 0.3587 0.4515 0.188 Uiso 0.35 1 calc R U P C 2
C2R C 0.5149(3) 0.5720(4) 0.3587(3) 0.099(2) Uani 1 1 d . . . . .
C2S C 0.4542(4) 0.6105(4) 0.3595(4) 0.109(2) Uani 1 1 d . . . . .
H2S1 H 0.4337 0.5915 0.3888 0.163 Uiso 1 1 calc R U . . .
H2S2 H 0.4319 0.5977 0.3281 0.163 Uiso 1 1 calc R U . . .
H2S3 H 0.4588 0.6668 0.362 0.163 Uiso 1 1 calc R U . . .
C2T C 0.5472(4) 0.6107(5) 0.3124(5) 0.139(4) Uani 1 1 d . . . . .
H2T1 H 0.5457 0.6672 0.3155 0.208 Uiso 1 1 calc R U . . .
H2T2 H 0.5278 0.595 0.2801 0.208 Uiso 1 1 calc R U . . .
H2T3 H 0.5878 0.5937 0.3132 0.208 Uiso 1 1 calc R U . . .
C2U C 0.5503(5) 0.5879(6) 0.4080(5) 0.157(4) Uani 1 1 d . . . . .
H2U1 H 0.5306 0.5651 0.4367 0.236 Uiso 1 1 calc R U . . .
H2U2 H 0.554 0.6439 0.413 0.236 Uiso 1 1 calc R U . . .
H2U3 H 0.5889 0.5648 0.4059 0.236 Uiso 1 1 calc R U . . .
C2Z C 0.3959(3) 0.3251(4) 0.3239(2) 0.0755(15) Uani 1 1 d . . . . .
H2Z1 H 0.3956 0.2726 0.339 0.091 Uiso 0.65 1 calc R U P D 1
H2Z2 H 0.3665 0.3565 0.3407 0.091 Uiso 0.65 1 calc R U P D 1
H2Z3 H 0.3956 0.2726 0.339 0.091 Uiso 0.35 1 calc R U P E 2
H2Z4 H 0.3665 0.3565 0.3407 0.091 Uiso 0.35 1 calc R U P E 2
C3A C 0.3612(2) 0.3860(3) 0.1837(2) 0.0605(13) Uani 1 1 d . . . . .
C3B C 0.3497(2) 0.3129(3) 0.1617(2) 0.0634(13) Uani 1 1 d . . . . .
H3B H 0.3407 0.3101 0.1262 0.076 Uiso 1 1 calc R U . . .
C3C C 0.3509(2) 0.2426(3) 0.1907(2) 0.0643(14) Uani 1 1 d . . . . .
C3D C 0.3653(2) 0.2474(3) 0.2426(2) 0.0656(14) Uani 1 1 d . . . . .
C3E C 0.3790(2) 0.3191(3) 0.2669(2) 0.0713(15) Uani 1 1 d . . . . .
C3F C 0.3754(2) 0.3869(3) 0.2367(2) 0.0679(14) Uani 1 1 d . . . . .
H3F H 0.3829 0.4353 0.2527 0.081 Uiso 1 1 calc R U . . .
C3H C 0.3306(3) 0.0720(4) 0.3181(3) 0.0846(18) Uani 1 1 d . . . . .
C3I C 0.3180(3) 0.1528(4) 0.2949(3) 0.0825(17) Uani 1 1 d . . . . .
H3I1 H 0.2854 0.1499 0.2691 0.099 Uiso 1 1 calc R U . . .
H3I2 H 0.3075 0.1898 0.3217 0.099 Uiso 1 1 calc R U . . .
O3M O 0.2809(2) 0.0358(3) 0.3288(2) 0.0961(14) Uani 1 1 d . . . . .
C3N C 0.2824(3) -0.0476(4) 0.3510(3) 0.100(2) Uani 1 1 d . U . . .
C3Q C 0.2182(3) -0.0624(5) 0.3545(4) 0.116(3) Uani 1 1 d . U . . .
H3Q1 H 0.2122 -0.1148 0.3676 0.174 Uiso 1 1 calc R U . . .
H3Q2 H 0.1991 -0.0575 0.3207 0.174 Uiso 1 1 calc R U . . .
H3Q3 H 0.2018 -0.0246 0.3776 0.174 Uiso 1 1 calc R U . . .
C3O C 0.3094(4) -0.1016(4) 0.3135(4) 0.121(3) Uani 1 1 d . . . . .
H3O1 H 0.2988 -0.1551 0.3211 0.182 Uiso 1 1 calc R U . . .
H3O2 H 0.3518 -0.0962 0.3161 0.182 Uiso 1 1 calc R U . . .
H3O3 H 0.2953 -0.0884 0.2789 0.182 Uiso 1 1 calc R U . . .
C3P C 0.3135(4) -0.0466(6) 0.4028(4) 0.130(3) Uani 1 1 d . U . . .
H3P1 H 0.3011 -0.0012 0.4218 0.195 Uiso 1 1 calc R U . . .
H3P2 H 0.3555 -0.0443 0.3988 0.195 Uiso 1 1 calc R U . . .
H3P3 H 0.3039 -0.0937 0.4214 0.195 Uiso 1 1 calc R U . . .
C3R C 0.3572(2) 0.4635(3) 0.1534(2) 0.0674(14) Uani 1 1 d . . . . .
C3S C 0.4153(2) 0.5114(3) 0.1620(3) 0.0734(15) Uani 1 1 d . . . . .
H3S1 H 0.4224 0.521 0.1985 0.11 Uiso 1 1 calc R U . . .
H3S2 H 0.4478 0.4819 0.149 0.11 Uiso 1 1 calc R U . . .
H3S3 H 0.4117 0.5608 0.144 0.11 Uiso 1 1 calc R U . . .
C3T C 0.3061(3) 0.5128(3) 0.1731(3) 0.0822(17) Uani 1 1 d . . . . .
H3T1 H 0.3057 0.5636 0.1565 0.123 Uiso 1 1 calc R U . . .
H3T2 H 0.3113 0.5195 0.21 0.123 Uiso 1 1 calc R U . . .
H3T3 H 0.2693 0.4863 0.1651 0.123 Uiso 1 1 calc R U . . .
C3U C 0.3476(3) 0.4496(4) 0.0959(3) 0.0821(17) Uani 1 1 d . . . . .
H3U1 H 0.3107 0.4224 0.0894 0.123 Uiso 1 1 calc R U . . .
H3U2 H 0.3795 0.4181 0.0837 0.123 Uiso 1 1 calc R U . . .
H3U3 H 0.3465 0.4994 0.0781 0.123 Uiso 1 1 calc R U . . .
C3Z C 0.3317(2) 0.1645(3) 0.1646(3) 0.0732(15) Uani 1 1 d . . . . .
H3Z1 H 0.3334 0.123 0.1906 0.088 Uiso 1 1 calc R U . . .
H3Z2 H 0.2908 0.1694 0.152 0.088 Uiso 1 1 calc R U . . .
C4A C 0.3899(3) 0.1522(3) 0.0277(3) 0.0752(16) Uani 1 1 d . . . . .
C4B C 0.4406(2) 0.1072(3) 0.0374(3) 0.0704(15) Uani 1 1 d . . . . .
H4B H 0.4652 0.0974 0.0101 0.085 Uiso 1 1 calc R U . . .
C4C C 0.4560(2) 0.0763(3) 0.0858(2) 0.0641(14) Uani 1 1 d . . . . .
C4D C 0.4196(2) 0.0911(3) 0.1269(2) 0.0632(14) Uani 1 1 d . . . . .
C4E C 0.3687(2) 0.1398(3) 0.1199(3) 0.0693(15) Uani 1 1 d . . . . .
C4F C 0.3547(2) 0.1659(3) 0.0708(3) 0.0736(16) Uani 1 1 d . . . . .
H4F H 0.3199 0.1945 0.0653 0.088 Uiso 1 1 calc R U . . .
C4H C 0.4000(3) 0.0008(3) 0.1955(3) 0.0801(17) Uani 1 1 d . . . . .
H4H1 H 0.3629 -0.0013 0.1751 0.096 Uiso 1 1 calc R U . . .
H4H2 H 0.3908 0.0116 0.2312 0.096 Uiso 1 1 calc R U . . .
C4I C 0.4300(3) -0.0786(3) 0.1930(2) 0.0748(15) Uani 1 1 d . . . . .
C4N C 0.4071(3) -0.2206(3) 0.2017(3) 0.093(2) Uani 1 1 d . . . . .
C4O C 0.4409(4) -0.2315(4) 0.2506(4) 0.117(3) Uani 1 1 d . . . . .
H4O1 H 0.4487 -0.2867 0.2559 0.175 Uiso 1 1 calc R U . . .
H4O2 H 0.4185 -0.2117 0.2786 0.175 Uiso 1 1 calc R U . . .
H4O3 H 0.4777 -0.2034 0.2496 0.175 Uiso 1 1 calc R U . . .
C4P C 0.3463(4) -0.2590(4) 0.2024(4) 0.119(3) Uani 1 1 d . . . . .
H4P1 H 0.3507 -0.3152 0.2054 0.179 Uiso 1 1 calc R U . . .
H4P2 H 0.3241 -0.2465 0.1708 0.179 Uiso 1 1 calc R U . . .
H4P3 H 0.3256 -0.2394 0.2315 0.179 Uiso 1 1 calc R U . . .
C4Q C 0.4401(4) -0.2466(4) 0.1552(4) 0.111(3) Uani 1 1 d . . . . .
H4Q1 H 0.4804 -0.2291 0.1588 0.166 Uiso 1 1 calc R U . . .
H4Q2 H 0.4216 -0.2243 0.1243 0.166 Uiso 1 1 calc R U . . .
H4Q3 H 0.4391 -0.3032 0.1528 0.166 Uiso 1 1 calc R U . . .
C4R C 0.3717(3) 0.1816(4) -0.0262(3) 0.0797(16) Uani 1 1 d . . . . .
C4S C 0.3482(3) 0.2660(4) -0.0248(3) 0.0894(18) Uani 1 1 d . . . . .
H4S1 H 0.3146 0.2681 -0.0032 0.134 Uiso 1 1 calc R U . . .
H4S2 H 0.3364 0.2826 -0.0593 0.134 Uiso 1 1 calc R U . . .
H4S3 H 0.3786 0.3005 -0.0108 0.134 Uiso 1 1 calc R U . . .
C4T C 0.3216(4) 0.1288(5) -0.0480(3) 0.105(2) Uani 1 1 d . . . . .
H4T1 H 0.3366 0.0766 -0.0537 0.157 Uiso 1 1 calc R U . . .
H4T2 H 0.3061 0.1503 -0.0803 0.157 Uiso 1 1 calc R U . . .
H4T3 H 0.2907 0.1265 -0.0237 0.157 Uiso 1 1 calc R U . . .
C4U C 0.4227(3) 0.1816(4) -0.0627(3) 0.096(2) Uani 1 1 d . . . . .
H4U1 H 0.4548 0.2124 -0.0479 0.144 Uiso 1 1 calc R U . . .
H4U2 H 0.4096 0.2039 -0.0955 0.144 Uiso 1 1 calc R U . . .
H4U3 H 0.4358 0.1283 -0.0679 0.144 Uiso 1 1 calc R U . . .
C4Z C 0.5101(2) 0.0239(3) 0.0928(2) 0.0689(14) Uani 1 1 d . . . . .
H4Z1 H 0.5072 -0.0183 0.0673 0.083 Uiso 1 1 calc R U . . .
H4Z2 H 0.5102 0 0.127 0.083 Uiso 1 1 calc R U . . .
C5A C 0.6445(2) 0.1198(3) 0.0313(3) 0.0735(15) Uani 1 1 d . . . . .
C5B C 0.5913(2) 0.0801(3) 0.0382(2) 0.0695(14) Uani 1 1 d . . . . .
H5B H 0.57 0.0612 0.0091 0.083 Uiso 1 1 calc R U . . .
C5C C 0.5690(2) 0.0676(3) 0.0870(3) 0.0697(15) Uani 1 1 d . . . . .
C5D C 0.6015(2) 0.0927(3) 0.1303(3) 0.0700(15) Uani 1 1 d . . . . .
C5E C 0.6559(2) 0.1331(3) 0.1255(2) 0.0690(15) Uani 1 1 d . . . . .
C5F C 0.6754(2) 0.1459(3) 0.0761(3) 0.0753(16) Uani 1 1 d . . . . .
H5F H 0.7107 0.1732 0.0726 0.09 Uiso 1 1 calc R U . . .
C5H C 0.5976(2) 0.0117(3) 0.2053(3) 0.0765(16) Uani 1 1 d . . . . .
H5H1 H 0.6404 0.009 0.2097 0.092 Uiso 1 1 calc R U . . .
H5H2 H 0.5839 -0.0336 0.1851 0.092 Uiso 1 1 calc R U . . .
C5I C 0.5704(3) 0.0119(3) 0.2565(3) 0.0766(16) Uani 1 1 d . . . . .
C5N C 0.5700(3) -0.0665(4) 0.3370(3) 0.0898(18) Uani 1 1 d . . . . .
C5O C 0.5895(4) -0.1518(4) 0.3456(3) 0.106(2) Uani 1 1 d . . . . .
H5O1 H 0.5669 -0.1857 0.3223 0.159 Uiso 1 1 calc R U . . .
H5O2 H 0.583 -0.1669 0.3808 0.159 Uiso 1 1 calc R U . . .
H5O3 H 0.6308 -0.1567 0.339 0.159 Uiso 1 1 calc R U . . .
C5P C 0.6044(3) -0.0089(4) 0.3711(3) 0.103(2) Uani 1 1 d . . . . .
H5P1 H 0.6457 -0.0223 0.3717 0.154 Uiso 1 1 calc R U . . .
H5P2 H 0.5904 -0.0112 0.4057 0.154 Uiso 1 1 calc R U . . .
H5P3 H 0.5989 0.0435 0.3575 0.154 Uiso 1 1 calc R U . . .
C5Q C 0.5033(3) -0.0616(4) 0.3426(3) 0.097(2) Uani 1 1 d . . . . .
H5Q1 H 0.4903 -0.0083 0.3366 0.145 Uiso 1 1 calc R U . . .
H5Q2 H 0.4939 -0.0774 0.3771 0.145 Uiso 1 1 calc R U . . .
H5Q3 H 0.4836 -0.0961 0.3178 0.145 Uiso 1 1 calc R U . . .
C5R C 0.6704(2) 0.1340(3) -0.0213(2) 0.0766(16) Uani 1 1 d . U . . .
C5S C 0.6773(3) 0.2240(4) -0.0300(3) 0.0839(17) Uani 1 1 d . . . . .
H5S1 H 0.6389 0.2484 -0.0316 0.126 Uiso 1 1 calc R U . . .
H5S2 H 0.6963 0.233 -0.0621 0.126 Uiso 1 1 calc R U . . .
H5S3 H 0.7009 0.2463 -0.0019 0.126 Uiso 1 1 calc R U . . .
C5T C 0.7308(3) 0.0923(4) -0.0240(3) 0.093(2) Uani 1 1 d . . . . .
H5T1 H 0.7573 0.1122 0.003 0.14 Uiso 1 1 calc R U . . .
H5T2 H 0.747 0.1023 -0.0572 0.14 Uiso 1 1 calc R U . . .
H5T3 H 0.7256 0.0365 -0.0196 0.14 Uiso 1 1 calc R U . . .
C5U C 0.6299(3) 0.1004(4) -0.0653(3) 0.101(2) Uani 1 1 d . U . . .
H5U1 H 0.6236 0.0451 -0.0595 0.152 Uiso 1 1 calc R U . . .
H5U2 H 0.6482 0.1076 -0.0979 0.152 Uiso 1 1 calc R U . . .
H5U3 H 0.5925 0.1275 -0.0661 0.152 Uiso 1 1 calc R U . . .
C5Z C 0.6917(2) 0.1602(3) 0.1736(2) 0.0715(15) Uani 1 1 d . . . . .
H5Z1 H 0.6898 0.1195 0.2 0.086 Uiso 1 1 calc R U . . .
H5Z2 H 0.7328 0.1656 0.1649 0.086 Uiso 1 1 calc R U . . .
C6B C 0.5092(2) 0.2747(3) 0.1864(2) 0.0625(13) Uani 1 1 d . . . . .
H6B1 H 0.4775 0.3104 0.1949 0.075 Uiso 1 1 calc R U . . .
H6B2 H 0.5465 0.3003 0.1961 0.075 Uiso 1 1 calc R U . . .
C6C C 0.5063(2) 0.2599(3) 0.1291(2) 0.0634(13) Uani 1 1 d . . . . .
H6C1 H 0.4674 0.2394 0.1189 0.076 Uiso 1 1 calc R U . . .
H6C2 H 0.5353 0.2199 0.1211 0.076 Uiso 1 1 calc R U . . .
C6D C 0.5180(2) 0.3338(3) 0.0974(2) 0.0686(15) Uani 1 1 d . . . . .
H6D1 H 0.4895 0.374 0.106 0.082 Uiso 1 1 calc R U . . .
H6D2 H 0.5572 0.3537 0.1074 0.082 Uiso 1 1 calc R U . . .
C6E C 0.5144(3) 0.3210(3) 0.0398(2) 0.0720(15) Uani 1 1 d . . . . .
H6E1 H 0.4744 0.3049 0.0296 0.086 Uiso 1 1 calc R U . . .
H6E2 H 0.5406 0.2778 0.0316 0.086 Uiso 1 1 calc R U . . .
C6F C 0.5305(3) 0.3923(3) 0.0075(3) 0.0822(17) Uani 1 1 d . . . . .
H6F1 H 0.5264 0.3783 -0.029 0.099 Uiso 1 1 calc R U . . .
H6F2 H 0.5718 0.4054 0.0152 0.099 Uiso 1 1 calc R U . . .
C6G C 0.4929(3) 0.4649(3) 0.0168(3) 0.0788(16) Uani 1 1 d . . . . .
H6G1 H 0.4515 0.4511 0.0106 0.095 Uiso 1 1 calc R U . . .
H6G2 H 0.4983 0.4802 0.053 0.095 Uiso 1 1 calc R U . . .
N6A N 0.50391(18) 0.1999(2) 0.21759(18) 0.0625(11) Uani 1 1 d . . . . .
H6A1 H 0.4682 0.1788 0.2113 0.094 Uiso 1 1 calc R U . . .
H6A2 H 0.5088 0.2109 0.2513 0.094 Uiso 1 1 calc R U . . .
H6A3 H 0.5316 0.1657 0.2085 0.094 Uiso 1 1 calc R U . . .
O1G O 0.65706(16) 0.1716(2) 0.27723(17) 0.0772(11) Uani 1 1 d . . . . .
O1L O 0.7127(2) 0.0306(3) 0.2755(2) 0.0968(14) Uani 1 1 d . . . . .
O1M O 0.7717(2) 0.0623(3) 0.3417(2) 0.1069(15) Uani 1 1 d . . . . .
O2G O 0.50986(18) 0.2404(2) 0.32063(15) 0.0773(11) Uani 1 1 d . U . . .
O2M O 0.5590(3) 0.2286(4) 0.4219(2) 0.1245(18) Uani 1 1 d . U . . .
O2LA O 0.5084(6) 0.1262(6) 0.4366(4) 0.148(4) Uani 0.65 1 d D U P F 1
O2LB O 0.4724(9) 0.2211(14) 0.4401(8) 0.165(7) Uiso 0.35 1 d D . P F 2
O3G O 0.37053(16) 0.1772(2) 0.27164(17) 0.0782(11) Uani 1 1 d . . . . .
O3L O 0.3786(2) 0.0459(3) 0.3250(2) 0.1068(16) Uani 1 1 d . . . . .
O4G O 0.43547(14) 0.0650(2) 0.17655(16) 0.0680(10) Uani 1 1 d . . . . .
O4L O 0.48305(19) -0.0885(2) 0.19025(19) 0.0892(13) Uani 1 1 d . . . . .
O4M O 0.38973(18) -0.1346(2) 0.19718(18) 0.0856(12) Uani 1 1 d . . . . .
O5G O 0.58029(15) 0.08331(19) 0.17947(16) 0.0684(10) Uani 1 1 d . . . . .
O5L O 0.54053(18) 0.0650(2) 0.27313(17) 0.0793(11) Uani 1 1 d . . . . .
O5M O 0.58431(18) -0.0543(2) 0.28163(18) 0.0847(12) Uani 1 1 d . . . . .
F1SO F 0.7445(3) 0.7724(3) 0.3620(2) 0.1095(17) Uani 0.75 1 d . . P . .
F2SO F 0.8209(3) 0.8192(4) 0.4004(2) 0.122(2) Uani 0.75 1 d . . P . .
F3SO F 0.7383(2) 0.8858(4) 0.3966(2) 0.1072(16) Uani 0.75 1 d . . P . .
C1SO C 0.7748(4) 0.8381(5) 0.3692(4) 0.085(2) Uani 0.75 1 d . . P . .
C2SO C 0.7936(4) 0.8765(5) 0.3212(3) 0.081(2) Uani 0.75 1 d . . P . .
H2S4 H 0.8113 0.9273 0.3296 0.097 Uiso 0.75 1 calc R U P . .
H2S5 H 0.8231 0.8441 0.3051 0.097 Uiso 0.75 1 calc R U P . .
O1SO O 0.7442(3) 0.8869(3) 0.2864(2) 0.0876(16) Uani 0.75 1 d . . P . .
H1SO H 0.7364 0.9341 0.2838 0.131 Uiso 0.75 1 calc R U P . .
F4SO F 0.5980(4) 0.6981(4) 0.2115(3) 0.157(3) Uani 0.8 1 d . . P . .
F5SO F 0.6861(3) 0.6962(3) 0.2408(2) 0.125(2) Uani 0.8 1 d . . P . .
F6SO F 0.6660(3) 0.6966(3) 0.1591(2) 0.1110(17) Uani 0.8 1 d . . P . .
C3SO C 0.6509(4) 0.7270(5) 0.2024(4) 0.091(2) Uani 0.8 1 d . . P . .
C4SO C 0.6519(5) 0.8133(5) 0.2036(4) 0.097(3) Uani 0.8 1 d . . P . .
H4S4 H 0.6219 0.8335 0.179 0.116 Uiso 0.8 1 calc R U P . .
H4S5 H 0.6422 0.8312 0.2379 0.116 Uiso 0.8 1 calc R U P . .
O2SO O 0.7053(3) 0.8428(4) 0.1918(3) 0.1065(19) Uani 0.8 1 d . . P . .
H2SO H 0.7221 0.8604 0.2182 0.16 Uiso 0.8 1 calc R U P . .
F7SO F 0.6641(4) 0.5033(4) 0.4811(3) 0.123(3) Uani 0.6 1 d . . P . .
F8SO F 0.6442(4) 0.5095(5) 0.5615(3) 0.127(3) Uani 0.6 1 d . . P . .
F9SO F 0.6226(4) 0.6070(7) 0.5135(4) 0.147(3) Uani 0.6 1 d . . P . .
C5SO C 0.6632(8) 0.5527(8) 0.5228(5) 0.109(4) Uani 0.6 1 d . . P . .
C6SO C 0.7240(5) 0.5835(8) 0.5351(4) 0.091(3) Uani 0.6 1 d . . P . .
H6S1 H 0.7503 0.5402 0.5449 0.109 Uiso 0.6 1 calc R U P . .
H6S2 H 0.7391 0.6092 0.5048 0.109 Uiso 0.6 1 calc R U P . .
O3SO O 0.7218(4) 0.6371(5) 0.5758(3) 0.095(2) Uani 0.6 1 d . . P . .
H3SO H 0.7194 0.6131 0.6033 0.142 Uiso 0.6 1 calc R U P . .
F10S F 0.7039(6) 0.7733(6) 0.4815(3) 0.159(4) Uani 0.6 1 d . . P . .
F11S F 0.6365(13) 0.8572(14) 0.4729(6) 0.319(16) Uani 0.6 1 d . . P . .
F12S F 0.7179(11) 0.8917(7) 0.5067(5) 0.241(9) Uani 0.6 1 d . . P . .
C7SO C 0.6765(14) 0.8300(10) 0.5040(7) 0.166(7) Uani 0.6 1 d D U P . .
C8SO C 0.6535(13) 0.8110(11) 0.5555(7) 0.172(7) Uani 0.6 1 d D U P . .
H8S1 H 0.635 0.857 0.5703 0.207 Uiso 0.6 1 calc R U P . .
H8S2 H 0.6246 0.7687 0.5526 0.207 Uiso 0.6 1 calc R U P . .
O4SO O 0.7053(8) 0.7864(7) 0.5879(4) 0.168(6) Uani 0.6 1 d . U P . .
H4SO H 0.7157 0.7421 0.5791 0.252 Uiso 0.6 1 calc R U P . .

loop_
_atom_site_aniso_label
_atom_site_aniso_U_11
_atom_site_aniso_U_22
_atom_site_aniso_U_33
_atom_site_aniso_U_23
_atom_site_aniso_U_13
_atom_site_aniso_U_12
C1A 0.034(3) 0.049(3) 0.139(5) -0.005(3) 0.021(3) -0.001(2)
C1B 0.030(3) 0.049(3) 0.135(5) -0.005(3) 0.025(3) -0.004(2)
C1C 0.028(2) 0.051(3) 0.124(4) -0.009(3) 0.019(2) -0.005(2)
C1D 0.034(3) 0.048(3) 0.139(5) -0.005(3) 0.012(3) -0.004(2)
C1E 0.038(3) 0.067(4) 0.121(4) -0.015(3) 0.015(3) 0.007(3)
C1F 0.040(3) 0.048(3) 0.149(6) -0.015(3) 0.005(3) 0.000(2)
C1H 0.074(5) 0.077(4) 0.158(6) 0.001(4) -0.018(4) 0.014(4)
C1I 0.052(4) 0.086(5) 0.137(6) 0.005(4) 0.012(4) -0.002(4)
C1N 0.042(3) 0.047(3) 0.157(6) 0.002(3) 0.021(3) -0.003(3)
C1O 0.056(4) 0.056(3) 0.169(6) 0.011(3) 0.037(4) -0.004(3)
C1P 0.045(3) 0.053(3) 0.154(6) -0.001(3) 0.013(3) 0.001(3)
C1Q 0.040(3) 0.050(3) 0.198(7) -0.001(4) 0.012(3) -0.007(3)
C1Z 0.055(3) 0.076(4) 0.122(5) -0.011(3) 0.004(3) 0.012(3)
C2A 0.057(4) 0.066(4) 0.122(5) -0.005(3) 0.023(3) 0.002(3)
C2B 0.055(3) 0.064(4) 0.120(4) -0.010(3) 0.024(3) -0.003(3)
C2C 0.048(3) 0.067(4) 0.112(4) 0.000(3) 0.013(3) 0.011(3)
C2D 0.056(3) 0.052(3) 0.107(4) 0.004(3) 0.016(3) 0.004(3)
C2E 0.055(3) 0.071(4) 0.098(4) 0.004(3) 0.017(3) 0.001(3)
C2F 0.054(3) 0.066(4) 0.112(4) 0.002(3) 0.024(3) 0.009(3)
C2H 0.108(5) 0.075(4) 0.126(4) 0.013(3) 0.012(4) -0.001(4)
C2I 0.123(5) 0.131(5) 0.125(5) 0.012(4) 0.016(4) -0.014(5)
C2N 0.125(8) 0.183(11) 0.127(7) -0.028(7) -0.002(6) 0.017(7)
C2R 0.065(4) 0.072(4) 0.161(6) -0.023(4) 0.026(4) -0.002(3)
C2S 0.088(5) 0.073(4) 0.167(7) -0.010(4) 0.027(4) 0.018(4)
C2T 0.100(6) 0.064(4) 0.258(11) -0.010(5) 0.063(7) -0.009(4)
C2U 0.116(8) 0.109(7) 0.244(12) -0.068(7) -0.027(7) 0.032(6)
C2Z 0.053(3) 0.069(4) 0.107(4) 0.004(3) 0.025(3) -0.006(3)
C3A 0.030(2) 0.043(3) 0.111(4) 0.000(2) 0.028(2) 0.002(2)
C3B 0.031(2) 0.047(3) 0.115(4) -0.002(2) 0.026(2) 0.002(2)
C3C 0.025(2) 0.043(3) 0.127(5) 0.000(3) 0.028(2) 0.000(2)
C3D 0.033(3) 0.046(3) 0.119(4) 0.002(3) 0.025(2) 0.003(2)
C3E 0.033(3) 0.061(3) 0.121(4) 0.005(3) 0.025(2) 0.001(2)
C3F 0.037(3) 0.048(3) 0.121(5) -0.007(3) 0.028(3) 0.000(2)
C3H 0.048(4) 0.077(4) 0.131(5) 0.021(3) 0.026(3) -0.005(3)
C3I 0.048(3) 0.070(4) 0.132(5) 0.013(3) 0.026(3) -0.008(3)
O3M 0.067(3) 0.079(3) 0.144(4) 0.021(2) 0.031(2) 0.001(2)
C3N 0.081(4) 0.080(4) 0.139(5) 0.028(4) 0.026(4) 0.002(4)
C3Q 0.082(5) 0.094(5) 0.176(7) 0.033(5) 0.047(5) 0.002(4)
C3O 0.099(6) 0.069(4) 0.201(8) 0.022(5) 0.056(5) 0.010(4)
C3P 0.117(7) 0.127(7) 0.148(7) 0.048(5) 0.026(5) -0.002(6)
C3R 0.039(3) 0.044(3) 0.121(4) 0.001(3) 0.023(2) 0.000(2)
C3S 0.047(3) 0.047(3) 0.127(4) 0.001(3) 0.023(3) -0.004(2)
C3T 0.049(3) 0.053(3) 0.147(5) 0.010(3) 0.033(3) 0.010(3)
C3U 0.067(4) 0.058(3) 0.123(5) 0.012(3) 0.023(3) -0.005(3)
C3Z 0.038(3) 0.047(3) 0.137(5) -0.004(3) 0.035(3) -0.002(2)
C4A 0.052(3) 0.049(3) 0.126(5) -0.003(3) 0.023(3) 0.005(3)
C4B 0.037(3) 0.047(3) 0.129(5) -0.012(3) 0.026(3) -0.001(2)
C4C 0.036(3) 0.040(3) 0.118(4) -0.004(3) 0.024(2) -0.007(2)
C4D 0.032(3) 0.034(2) 0.125(4) -0.003(2) 0.021(2) -0.005(2)
C4E 0.036(3) 0.044(3) 0.130(5) -0.006(3) 0.029(3) -0.007(2)
C4F 0.037(3) 0.048(3) 0.138(5) -0.011(3) 0.023(3) 0.002(2)
C4H 0.055(3) 0.053(3) 0.135(5) 0.007(3) 0.033(3) -0.013(3)
C4I 0.059(4) 0.041(3) 0.125(5) 0.005(3) 0.022(3) -0.009(3)
C4N 0.091(5) 0.045(3) 0.146(6) 0.008(3) 0.022(4) -0.016(3)
C4O 0.125(7) 0.063(4) 0.163(7) 0.017(4) 0.009(6) -0.014(4)
C4P 0.107(6) 0.066(4) 0.188(8) -0.003(4) 0.046(5) -0.030(4)
C4Q 0.100(6) 0.055(4) 0.180(7) -0.005(4) 0.044(5) 0.000(4)
C4R 0.057(3) 0.064(4) 0.120(5) -0.011(3) 0.016(3) 0.011(3)
C4S 0.069(4) 0.068(4) 0.132(5) 0.002(3) 0.016(3) 0.022(3)
C4T 0.089(5) 0.084(5) 0.141(6) -0.009(4) 0.004(4) 0.002(4)
C4U 0.082(5) 0.083(4) 0.126(5) 0.005(4) 0.034(4) 0.030(4)
C4Z 0.039(3) 0.040(3) 0.129(4) -0.005(2) 0.026(3) -0.001(2)
C5A 0.045(3) 0.049(3) 0.129(5) -0.010(3) 0.025(3) -0.003(3)
C5B 0.043(3) 0.045(3) 0.124(4) -0.005(3) 0.031(3) -0.003(2)
C5C 0.038(3) 0.032(2) 0.140(5) -0.012(3) 0.020(3) 0.006(2)
C5D 0.043(3) 0.033(3) 0.137(5) 0.001(3) 0.036(3) 0.009(2)
C5E 0.034(3) 0.038(3) 0.137(5) -0.007(3) 0.023(3) 0.004(2)
C5F 0.044(3) 0.046(3) 0.139(5) -0.009(3) 0.037(3) -0.002(2)
C5H 0.044(3) 0.044(3) 0.143(5) 0.003(3) 0.027(3) 0.006(2)
C5I 0.053(3) 0.043(3) 0.134(5) 0.007(3) 0.017(3) 0.002(3)
C5N 0.071(4) 0.069(4) 0.130(5) 0.012(3) 0.013(3) 0.008(3)
C5O 0.097(5) 0.067(4) 0.155(6) 0.027(4) 0.009(4) 0.014(4)
C5P 0.075(5) 0.084(5) 0.149(6) 0.018(4) 0.005(4) -0.002(4)
C5Q 0.066(4) 0.069(4) 0.157(6) 0.018(4) 0.020(4) 0.003(3)
C5R 0.049(3) 0.060(3) 0.123(4) -0.009(3) 0.024(3) -0.018(3)
C5S 0.058(3) 0.062(4) 0.133(5) 0.001(3) 0.023(3) -0.012(3)
C5T 0.069(4) 0.073(4) 0.142(5) -0.012(4) 0.048(4) 0.001(3)
C5U 0.081(4) 0.087(5) 0.138(5) -0.007(4) 0.034(4) -0.034(4)
C5Z 0.031(3) 0.048(3) 0.138(5) -0.007(3) 0.028(3) 0.001(2)
C6B 0.034(3) 0.032(2) 0.123(4) 0.006(2) 0.018(2) -0.002(2)
C6C 0.044(3) 0.034(2) 0.113(4) 0.003(2) 0.024(2) 0.002(2)
C6D 0.049(3) 0.036(3) 0.123(4) 0.005(2) 0.028(3) 0.002(2)
C6E 0.066(4) 0.040(3) 0.112(4) 0.007(2) 0.028(3) 0.007(3)
C6F 0.077(4) 0.052(3) 0.120(4) 0.007(3) 0.032(3) 0.005(3)
C6G 0.068(4) 0.051(3) 0.120(4) 0.009(3) 0.035(3) 0.006(3)
N6A 0.039(2) 0.039(2) 0.111(3) 0.0011(19) 0.0199(19) 0.0007(18)
O1G 0.042(2) 0.060(2) 0.130(3) -0.001(2) 0.0101(18) 0.0045(18)
O1L 0.070(3) 0.075(3) 0.147(4) 0.008(3) 0.019(3) 0.005(2)
O1M 0.068(3) 0.095(3) 0.157(4) 0.018(3) 0.001(3) 0.003(3)
O2G 0.070(2) 0.054(2) 0.108(3) 0.0056(18) 0.0090(19) 0.0039(19)
O2M 0.118(4) 0.122(4) 0.133(4) -0.014(3) 0.005(3) -0.012(4)
O2LA 0.171(9) 0.135(8) 0.136(7) 0.039(6) -0.006(6) -0.033(7)
O3G 0.043(2) 0.052(2) 0.142(3) 0.019(2) 0.0261(19) 0.0019(17)
O3L 0.066(3) 0.084(3) 0.172(5) 0.037(3) 0.027(3) 0.004(3)
O4G 0.0384(18) 0.0436(19) 0.124(3) 0.0017(18) 0.0255(17) -0.0098(15)
O4L 0.057(3) 0.051(2) 0.161(4) 0.010(2) 0.022(2) -0.007(2)
O4M 0.062(2) 0.050(2) 0.147(4) 0.002(2) 0.028(2) -0.014(2)
O5G 0.0386(18) 0.0392(18) 0.129(3) 0.0017(17) 0.0222(18) 0.0057(15)
O5L 0.057(2) 0.054(2) 0.128(3) 0.009(2) 0.018(2) 0.006(2)
O5M 0.064(3) 0.053(2) 0.140(3) 0.013(2) 0.022(2) 0.0099(19)
F1SO 0.097(4) 0.074(3) 0.159(5) 0.017(3) 0.017(3) -0.004(3)
F2SO 0.086(4) 0.152(6) 0.129(4) 0.035(4) -0.005(3) 0.015(4)
F3SO 0.089(4) 0.112(4) 0.122(4) -0.009(3) 0.026(3) 0.014(3)
C1SO 0.067(5) 0.067(5) 0.123(7) -0.002(4) 0.012(5) 0.011(5)
C2SO 0.058(5) 0.071(5) 0.115(6) -0.010(4) 0.011(4) 0.013(4)
O1SO 0.078(4) 0.059(3) 0.125(4) 0.002(3) 0.003(3) 0.007(3)
F4SO 0.145(6) 0.119(5) 0.212(7) -0.016(4) 0.041(5) -0.038(5)
F5SO 0.162(6) 0.074(3) 0.139(4) 0.016(3) -0.004(4) 0.017(3)
F6SO 0.131(5) 0.065(3) 0.137(4) -0.002(3) 0.011(3) 0.017(3)
C3SO 0.075(6) 0.066(5) 0.134(7) 0.011(5) 0.022(5) 0.006(5)
C4SO 0.095(7) 0.074(5) 0.122(6) -0.017(4) 0.010(5) 0.025(5)
O2SO 0.095(5) 0.081(4) 0.145(5) -0.006(3) 0.016(4) -0.020(4)
F7SO 0.166(8) 0.104(5) 0.098(4) -0.025(4) 0.002(4) -0.032(5)
F8SO 0.112(6) 0.152(7) 0.119(5) -0.003(5) 0.027(4) -0.062(5)
F9SO 0.125(7) 0.159(8) 0.154(7) -0.020(6) -0.034(5) 0.023(6)
C5SO 0.133(12) 0.087(8) 0.109(9) 0.007(7) 0.014(8) 0.003(9)
C6SO 0.082(7) 0.104(8) 0.088(6) -0.014(6) 0.022(5) -0.027(7)
O3SO 0.098(6) 0.088(5) 0.099(5) 0.003(4) 0.012(4) -0.020(4)
F10S 0.249(12) 0.130(7) 0.104(5) 0.002(5) 0.055(6) -0.004(7)
F11S 0.50(4) 0.31(2) 0.151(10) 0.109(14) 0.089(16) 0.25(3)
F12S 0.48(3) 0.115(8) 0.139(8) -0.006(6) 0.116(13) -0.053(12)
C7SO 0.30(2) 0.087(9) 0.122(11) -0.007(8) 0.084(13) 0.018(13)
C8SO 0.28(2) 0.115(11) 0.124(11) 0.000(9) 0.078(13) -0.007(13)
O4SO 0.310(18) 0.111(7) 0.087(6) 0.007(5) 0.051(8) -0.028(9)

loop_
_atom_type_symbol
_atom_type_description
_atom_type_scat_dispersion_real
_atom_type_scat_dispersion_imag
_atom_type_scat_source
C C 0.0056 0.0027 'International Tables Vol C Tables 4.2.6.8 and 6.1.1.4'
H H 0 0 'International Tables Vol C Tables 4.2.6.8 and 6.1.1.4'
N N 0.0104 0.0054 'International Tables Vol C Tables 4.2.6.8 and 6.1.1.4'
O O 0.0176 0.0099 'International Tables Vol C Tables 4.2.6.8 and 6.1.1.4'
F F 0.0276 0.0166 'International Tables Vol C Tables 4.2.6.8 and 6.1.1.4'

loop_
_geom_angle_atom_site_label_1
_geom_angle_atom_site_label_2
_geom_angle_atom_site_label_3
_geom_angle
_geom_angle_site_symmetry_1
C1B C1A C1F 116.2(5) .
C1B C1A C1N 123.8(6) .
C1F C1A C1N 119.9(5) .
C1A C1B C1C 123.2(6) .
C1A C1B H1B 118.4 .
C1C C1B H1B 118.4 .
C1D C1C C1B 118.1(5) .
C1D C1C C5Z 120.1(5) .
C1B C1C C5Z 121.6(5) .
C1C C1D C1E 121.7(5) .
C1C C1D O1G 118.7(5) .
C1E C1D O1G 119.6(6) .
C1D C1E C1F 117.5(6) .
C1D C1E C1Z 121.3(6) .
C1F C1E C1Z 121.0(5) .
C1A C1F C1E 123.0(5) .
C1A C1F H1F 118.5 .
C1E C1F H1F 118.5 .
O1G C1H C1I 111.8(6) .
O1G C1H H1H1 109.3 .
C1I C1H H1H1 109.3 .
O1G C1H H1H2 109.3 .
C1I C1H H1H2 109.3 .
H1H1 C1H H1H2 107.9 .
O1L C1I O1M 125.1(7) .
O1L C1I C1H 121.2(7) .
O1M C1I C1H 113.5(7) .
C1A C1N C1O 112.3(5) .
C1A C1N C1P 110.8(5) .
C1O C1N C1P 109.4(6) .
C1A C1N C1Q 108.6(5) .
C1O C1N C1Q 107.3(5) .
C1P C1N C1Q 108.1(5) .
C1N C1O H1O1 109.5 .
C1N C1O H1O2 109.5 .
H1O1 C1O H1O2 109.5 .
C1N C1O H1O3 109.5 .
H1O1 C1O H1O3 109.5 .
H1O2 C1O H1O3 109.5 .
C1N C1P H1P1 109.5 .
C1N C1P H1P2 109.5 .
H1P1 C1P H1P2 109.5 .
C1N C1P H1P3 109.5 .
H1P1 C1P H1P3 109.5 .
H1P2 C1P H1P3 109.5 .
C1N C1Q H1Q1 109.5 .
C1N C1Q H1Q2 109.5 .
H1Q1 C1Q H1Q2 109.5 .
C1N C1Q H1Q3 109.5 .
H1Q1 C1Q H1Q3 109.5 .
H1Q2 C1Q H1Q3 109.5 .
C1E C1Z C2C 113.8(5) .
C1E C1Z H1Z1 108.8 .
C2C C1Z H1Z1 108.8 .
C1E C1Z H1Z2 108.8 .
C2C C1Z H1Z2 108.8 .
H1Z1 C1Z H1Z2 107.7 .
C2F C2A C2B 117.1(6) .
C2F C2A C2R 122.6(6) .
C2B C2A C2R 120.3(6) .
C2C C2B C2A 122.7(6) .
C2C C2B H2B 118.6 .
C2A C2B H2B 118.7 .
C2B C2C C2D 118.3(5) .
C2B C2C C1Z 120.4(5) .
C2D C2C C1Z 121.3(5) .
O2G C2D C2C 117.7(5) .
O2G C2D C2E 120.8(5) .
C2C C2D C2E 121.3(5) .
C2D C2E C2F 117.3(5) .
C2D C2E C2Z 124.0(5) .
C2F C2E C2Z 118.5(5) .
C2A C2F C2E 123.2(6) .
C2A C2F H2F 118.4 .
C2E C2F H2F 118.4 .
C2I C2H O2G 119.0(7) .
C2I C2H H2H1 107.6 .
O2G C2H H2H1 107.6 .
C2I C2H H2H2 107.6 .
O2G C2H H2H2 107.6 .
H2H1 C2H H2H2 107 .
C2I C2H H2H3 107.6 .
O2G C2H H2H3 107.6 .
C2I C2H H2H4 107.6 .
O2G C2H H2H4 107.6 .
H2H3 C2H H2H4 107 .
O2M C2I O2LA 112.2(10) .
O2M C2I O2LB 105.4(14) .
O2M C2I C2H 120.7(8) .
O2LA C2I C2H 113.6(9) .
O2LB C2I C2H 110.6(14) .
O2M C2N C2Q 101.6(12) .
O2M C2N C2QA 105.2(12) .
O2M C2N C2OA 106.0(15) .
C2QA C2N C2OA 121(2) .
O2M C2N C2PA 100.4(13) .
C2QA C2N C2PA 103.3(18) .
C2OA C2N C2PA 118(2) .
O2M C2N C2O 103.4(14) .
C2Q C2N C2O 108.6(17) .
O2M C2N C2P 119.2(13) .
C2Q C2N C2P 102.4(16) .
C2O C2N C2P 119.8(19) .
C2N C2O H2O1 109.5 .
C2N C2O H2O2 109.5 .
H2O1 C2O H2O2 109.5 .
C2N C2O H2O3 109.5 .
H2O1 C2O H2O3 109.5 .
H2O2 C2O H2O3 109.5 .
C2N C2P H2P1 109.5 .
C2N C2P H2P2 109.5 .
H2P1 C2P H2P2 109.5 .
C2N C2P H2P3 109.5 .
H2P1 C2P H2P3 109.5 .
H2P2 C2P H2P3 109.5 .
C2N C2Q H2Q1 109.5 .
C2N C2Q H2Q2 109.5 .
H2Q1 C2Q H2Q2 109.5 .
C2N C2Q H2Q3 109.5 .
H2Q1 C2Q H2Q3 109.5 .
H2Q2 C2Q H2Q3 109.5 .
C2N C2OA H2O4 109.5 .
C2N C2OA H2O5 109.5 .
H2O4 C2OA H2O5 109.5 .
C2N C2OA H2O6 109.5 .
H2O4 C2OA H2O6 109.5 .
H2O5 C2OA H2O6 109.5 .
C2N C2PA H2P4 109.5 .
C2N C2PA H2P5 109.5 .
H2P4 C2PA H2P5 109.5 .
C2N C2PA H2P6 109.5 .
H2P4 C2PA H2P6 109.5 .
H2P5 C2PA H2P6 109.5 .
C2N C2QA H2Q4 109.5 .
C2N C2QA H2Q5 109.5 .
H2Q4 C2QA H2Q5 109.5 .
C2N C2QA H2Q6 109.5 .
H2Q4 C2QA H2Q6 109.5 .
H2Q5 C2QA H2Q6 109.5 .
C2U C2R C2A 109.5(7) .
C2U C2R C2S 111.1(7) .
C2A C2R C2S 113.1(6) .
C2U C2R C2T 108.8(8) .
C2A C2R C2T 107.9(6) .
C2S C2R C2T 106.3(7) .
C2R C2S H2S1 109.5 .
C2R C2S H2S2 109.5 .
H2S1 C2S H2S2 109.5 .
C2R C2S H2S3 109.5 .
H2S1 C2S H2S3 109.5 .
H2S2 C2S H2S3 109.5 .
C2R C2T H2T1 109.5 .
C2R C2T H2T2 109.5 .
H2T1 C2T H2T2 109.5 .
C2R C2T H2T3 109.5 .
H2T1 C2T H2T3 109.5 .
H2T2 C2T H2T3 109.5 .
C2R C2U H2U1 109.5 .
C2R C2U H2U2 109.5 .
H2U1 C2U H2U2 109.5 .
C2R C2U H2U3 109.5 .
H2U1 C2U H2U3 109.5 .
H2U2 C2U H2U3 109.5 .
C3E C2Z C2E 113.1(5) .
C3E C2Z H2Z1 109 .
C2E C2Z H2Z1 109 .
C3E C2Z H2Z2 109 .
C2E C2Z H2Z2 109 .
H2Z1 C2Z H2Z2 107.8 .
C3E C2Z H2Z3 109 .
C2E C2Z H2Z3 109 .
C3E C2Z H2Z4 109 .
C2E C2Z H2Z4 109 .
H2Z3 C2Z H2Z4 107.8 .
C3B C3A C3F 116.4(5) .
C3B C3A C3R 123.6(5) .
C3F C3A C3R 120.0(5) .
C3A C3B C3C 122.8(6) .
C3A C3B H3B 118.6 .
C3C C3B H3B 118.6 .
C3D C3C C3B 118.0(5) .
C3D C3C C3Z 122.0(5) .
C3B C3C C3Z 119.9(6) .
C3C C3D C3E 122.0(5) .
C3C C3D O3G 118.8(5) .
C3E C3D O3G 119.0(6) .
C3F C3E C3D 117.5(6) .
C3F C3E C2Z 119.8(5) .
C3D C3E C2Z 122.6(5) .
C3E C3F C3A 123.2(5) .
C3E C3F H3F 118.4 .
C3A C3F H3F 118.4 .
O3L C3H O3M 125.5(6) .
O3L C3H C3I 123.8(5) .
O3M C3H C3I 110.7(5) .
O3G C3I C3H 106.5(5) .
O3G C3I H3I1 110.4 .
C3H C3I H3I1 110.4 .
O3G C3I H3I2 110.4 .
C3H C3I H3I2 110.4 .
H3I1 C3I H3I2 108.6 .
C3H O3M C3N 120.2(5) .
C3Q C3N C3P 111.9(7) .
C3Q C3N C3O 111.7(8) .
C3P C3N C3O 113.8(8) .
C3Q C3N O3M 100.0(6) .
C3P C3N O3M 109.3(7) .
C3O C3N O3M 109.3(6) .
C3N C3Q H3Q1 109.5 .
C3N C3Q H3Q2 109.5 .
H3Q1 C3Q H3Q2 109.5 .
C3N C3Q H3Q3 109.5 .
H3Q1 C3Q H3Q3 109.5 .
H3Q2 C3Q H3Q3 109.5 .
C3N C3O H3O1 109.5 .
C3N C3O H3O2 109.5 .
H3O1 C3O H3O2 109.5 .
C3N C3O H3O3 109.5 .
H3O1 C3O H3O3 109.5 .
H3O2 C3O H3O3 109.5 .
C3N C3P H3P1 109.5 .
C3N C3P H3P2 109.5 .
H3P1 C3P H3P2 109.5 .
C3N C3P H3P3 109.5 .
H3P1 C3P H3P3 109.5 .
H3P2 C3P H3P3 109.5 .
C3U C3R C3A 111.9(4) .
C3U C3R C3T 109.5(5) .
C3A C3R C3T 109.1(4) .
C3U C3R C3S 107.9(5) .
C3A C3R C3S 110.2(5) .
C3T C3R C3S 108.2(5) .
C3R C3S H3S1 109.5 .
C3R C3S H3S2 109.5 .
H3S1 C3S H3S2 109.5 .
C3R C3S H3S3 109.5 .
H3S1 C3S H3S3 109.5 .
H3S2 C3S H3S3 109.5 .
C3R C3T H3T1 109.5 .
C3R C3T H3T2 109.5 .
H3T1 C3T H3T2 109.5 .
C3R C3T H3T3 109.5 .
H3T1 C3T H3T3 109.5 .
H3T2 C3T H3T3 109.5 .
C3R C3U H3U1 109.5 .
C3R C3U H3U2 109.5 .
H3U1 C3U H3U2 109.5 .
C3R C3U H3U3 109.5 .
H3U1 C3U H3U3 109.5 .
H3U2 C3U H3U3 109.5 .
C4E C3Z C3C 114.6(4) .
C4E C3Z H3Z1 108.6 .
C3C C3Z H3Z1 108.6 .
C4E C3Z H3Z2 108.6 .
C3C C3Z H3Z2 108.6 .
H3Z1 C3Z H3Z2 107.6 .
C4B C4A C4F 115.9(6) .
C4B C4A C4R 122.2(5) .
C4F C4A C4R 121.9(5) .
C4C C4B C4A 122.8(5) .
C4C C4B H4B 118.6 .
C4A C4B H4B 118.6 .
C4B C4C C4D 118.9(5) .
C4B C4C C4Z 119.9(5) .
C4D C4C C4Z 121.1(5) .
O4G C4D C4C 120.4(5) .
O4G C4D C4E 118.5(5) .
C4C C4D C4E 120.8(6) .
C4F C4E C4D 117.3(5) .
C4F C4E C3Z 120.3(5) .
C4D C4E C3Z 122.4(6) .
C4E C4F C4A 124.1(5) .
C4E C4F H4F 117.9 .
C4A C4F H4F 117.9 .
O4G C4H C4I 113.5(4) .
O4G C4H H4H1 108.9 .
C4I C4H H4H1 108.9 .
O4G C4H H4H2 108.9 .
C4I C4H H4H2 108.9 .
H4H1 C4H H4H2 107.7 .
O4L C4I O4M 126.1(5) .
O4L C4I C4H 124.9(5) .
O4M C4I C4H 109.0(5) .
C4O C4N C4Q 113.2(8) .
C4O C4N O4M 108.3(6) .
C4Q C4N O4M 110.9(5) .
C4O C4N C4P 111.9(7) .
C4Q C4N C4P 111.3(7) .
O4M C4N C4P 100.4(6) .
C4N C4O H4O1 109.5 .
C4N C4O H4O2 109.5 .
H4O1 C4O H4O2 109.5 .
C4N C4O H4O3 109.5 .
H4O1 C4O H4O3 109.5 .
H4O2 C4O H4O3 109.5 .
C4N C4P H4P1 109.5 .
C4N C4P H4P2 109.5 .
H4P1 C4P H4P2 109.5 .
C4N C4P H4P3 109.5 .
H4P1 C4P H4P3 109.5 .
H4P2 C4P H4P3 109.5 .
C4N C4Q H4Q1 109.5 .
C4N C4Q H4Q2 109.5 .
H4Q1 C4Q H4Q2 109.5 .
C4N C4Q H4Q3 109.5 .
H4Q1 C4Q H4Q3 109.5 .
H4Q2 C4Q H4Q3 109.5 .
C4A C4R C4U 112.7(5) .
C4A C4R C4S 111.5(5) .
C4U C4R C4S 106.9(5) .
C4A C4R C4T 108.1(6) .
C4U C4R C4T 109.9(6) .
C4S C4R C4T 107.6(5) .
C4R C4S H4S1 109.5 .
C4R C4S H4S2 109.5 .
H4S1 C4S H4S2 109.5 .
C4R C4S H4S3 109.5 .
H4S1 C4S H4S3 109.5 .
H4S2 C4S H4S3 109.5 .
C4R C4T H4T1 109.5 .
C4R C4T H4T2 109.5 .
H4T1 C4T H4T2 109.5 .
C4R C4T H4T3 109.5 .
H4T1 C4T H4T3 109.5 .
H4T2 C4T H4T3 109.5 .
C4R C4U H4U1 109.5 .
C4R C4U H4U2 109.5 .
H4U1 C4U H4U2 109.5 .
C4R C4U H4U3 109.5 .
H4U1 C4U H4U3 109.5 .
H4U2 C4U H4U3 109.5 .
C4C C4Z C5C 113.9(4) .
C4C C4Z H4Z1 108.8 .
C5C C4Z H4Z1 108.8 .
C4C C4Z H4Z2 108.8 .
C5C C4Z H4Z2 108.8 .
H4Z1 C4Z H4Z2 107.7 .
C5B C5A C5F 116.7(6) .
C5B C5A C5R 124.0(6) .
C5F C5A C5R 119.3(5) .
C5C C5B C5A 122.5(6) .
C5C C5B H5B 118.7 .
C5A C5B H5B 118.7 .
C5D C5C C5B 118.9(5) .
C5D C5C C4Z 120.2(5) .
C5B C5C C4Z 120.8(5) .
C5C C5D O5G 120.9(5) .
C5C C5D C5E 120.9(6) .
O5G C5D C5E 118.1(6) .
C5F C5E C5D 117.9(6) .
C5F C5E C5Z 121.6(5) .
C5D C5E C5Z 120.5(5) .
C5E C5F C5A 123.0(5) .
C5E C5F H5F 118.5 .
C5A C5F H5F 118.5 .
O5G C5H C5I 107.3(4) .
O5G C5H H5H1 110.2 .
C5I C5H H5H1 110.2 .
O5G C5H H5H2 110.2 .
C5I C5H H5H2 110.2 .
H5H1 C5H H5H2 108.5 .
O5L C5I O5M 125.2(6) .
O5L C5I C5H 125.1(5) .
O5M C5I C5H 109.6(5) .
O5M C5N C5P 109.9(6) .
O5M C5N C5Q 110.0(5) .
C5P C5N C5Q 113.3(6) .
O5M C5N C5O 101.4(6) .
C5P C5N C5O 113.0(6) .
C5Q C5N C5O 108.6(6) .
C5N C5O H5O1 109.5 .
C5N C5O H5O2 109.5 .
H5O1 C5O H5O2 109.5 .
C5N C5O H5O3 109.5 .
H5O1 C5O H5O3 109.5 .
H5O2 C5O H5O3 109.5 .
C5N C5P H5P1 109.5 .
C5N C5P H5P2 109.5 .
H5P1 C5P H5P2 109.5 .
C5N C5P H5P3 109.5 .
H5P1 C5P H5P3 109.5 .
H5P2 C5P H5P3 109.5 .
C5N C5Q H5Q1 109.5 .
C5N C5Q H5Q2 109.5 .
H5Q1 C5Q H5Q2 109.5 .
C5N C5Q H5Q3 109.5 .
H5Q1 C5Q H5Q3 109.5 .
H5Q2 C5Q H5Q3 109.5 .
C5A C5R C5U 111.1(5) .
C5A C5R C5T 110.2(5) .
C5U C5R C5T 107.3(5) .
C5A C5R C5S 109.3(5) .
C5U C5R C5S 108.5(6) .
C5T C5R C5S 110.5(5) .
C5R C5S H5S1 109.5 .
C5R C5S H5S2 109.5 .
H5S1 C5S H5S2 109.5 .
C5R C5S H5S3 109.5 .
H5S1 C5S H5S3 109.5 .
H5S2 C5S H5S3 109.5 .
C5R C5T H5T1 109.5 .
C5R C5T H5T2 109.5 .
H5T1 C5T H5T2 109.5 .
C5R C5T H5T3 109.5 .
H5T1 C5T H5T3 109.5 .
H5T2 C5T H5T3 109.5 .
C5R C5U H5U1 109.5 .
C5R C5U H5U2 109.5 .
H5U1 C5U H5U2 109.5 .
C5R C5U H5U3 109.5 .
H5U1 C5U H5U3 109.5 .
H5U2 C5U H5U3 109.5 .
C1C C5Z C5E 114.6(4) .
C1C C5Z H5Z1 108.6 .
C5E C5Z H5Z1 108.6 .
C1C C5Z H5Z2 108.6 .
C5E C5Z H5Z2 108.6 .
H5Z1 C5Z H5Z2 107.6 .
C6C C6B N6A 112.6(4) .
C6C C6B H6B1 109.1 .
N6A C6B H6B1 109.1 .
C6C C6B H6B2 109.1 .
N6A C6B H6B2 109.1 .
H6B1 C6B H6B2 107.8 .
C6B C6C C6D 113.0(4) .
C6B C6C H6C1 109 .
C6D C6C H6C1 109 .
C6B C6C H6C2 109 .
C6D C6C H6C2 109 .
H6C1 C6C H6C2 107.8 .
C6E C6D C6C 114.1(4) .
C6E C6D H6D1 108.7 .
C6C C6D H6D1 108.7 .
C6E C6D H6D2 108.7 .
C6C C6D H6D2 108.7 .
H6D1 C6D H6D2 107.6 .
C6D C6E C6F 115.1(5) .
C6D C6E H6E1 108.5 .
C6F C6E H6E1 108.5 .
C6D C6E H6E2 108.5 .
C6F C6E H6E2 108.5 .
H6E1 C6E H6E2 107.5 .
C6E C6F C6G 114.0(5) .
C6E C6F H6F1 108.8 .
C6G C6F H6F1 108.8 .
C6E C6F H6F2 108.7 .
C6G C6F H6F2 108.7 .
H6F1 C6F H6F2 107.6 .
C6G C6G C6F 114.2(6) 3_665
C6G C6G H6G1 108.7 3_665
C6F C6G H6G1 108.7 .
C6G C6G H6G2 108.7 3_665
C6F C6G H6G2 108.7 .
H6G1 C6G H6G2 107.6 .
C6B N6A H6A1 109.5 .
C6B N6A H6A2 109.5 .
H6A1 N6A H6A2 109.5 .
C6B N6A H6A3 109.5 .
H6A1 N6A H6A3 109.5 .
H6A2 N6A H6A3 109.5 .
C1D O1G C1H 112.9(5) .
C2D O2G C2H 119.3(5) .
C2I O2M C2N 127.2(8) .
C3D O3G C3I 114.8(4) .
C4D O4G C4H 115.2(4) .
C4I O4M C4N 121.4(5) .
C5D O5G C5H 115.2(4) .
C5I O5M C5N 121.9(5) .
F1SO C1SO F2SO 105.8(7) .
F1SO C1SO F3SO 104.4(7) .
F2SO C1SO F3SO 107.6(8) .
F1SO C1SO C2SO 115.0(8) .
F2SO C1SO C2SO 111.5(8) .
F3SO C1SO C2SO 111.9(7) .
O1SO C2SO C1SO 109.8(7) .
O1SO C2SO H2S4 109.7 .
C1SO C2SO H2S4 109.7 .
O1SO C2SO H2S5 109.7 .
C1SO C2SO H2S5 109.7 .
H2S4 C2SO H2S5 108.2 .
C2SO O1SO H1SO 109.5 .
F6SO C3SO F4SO 106.4(8) .
F6SO C3SO F5SO 108.1(7) .
F4SO C3SO F5SO 103.6(8) .
F6SO C3SO C4SO 114.5(8) .
F4SO C3SO C4SO 112.3(8) .
F5SO C3SO C4SO 111.3(8) .
O2SO C4SO C3SO 112.1(7) .
O2SO C4SO H4S4 109.2 .
C3SO C4SO H4S4 109.2 .
O2SO C4SO H4S5 109.2 .
C3SO C4SO H4S5 109.2 .
H4S4 C4SO H4S5 107.9 .
C4SO O2SO H2SO 109.5 .
F9SO C5SO F8SO 106.1(13) .
F9SO C5SO F7SO 108.7(12) .
F8SO C5SO F7SO 105.7(11) .
F9SO C5SO C6SO 115.1(12) .
F8SO C5SO C6SO 111.0(12) .
F7SO C5SO C6SO 109.7(12) .
O3SO C6SO C5SO 109.1(10) .
O3SO C6SO H6S1 109.9 .
C5SO C6SO H6S1 109.9 .
O3SO C6SO H6S2 109.9 .
C5SO C6SO H6S2 109.9 .
H6S1 C6SO H6S2 108.3 .
C6SO O3SO H3SO 109.5 .
F11S C7SO F10S 109.2(18) .
F11S C7SO F12S 102.5(18) .
F10S C7SO F12S 104(2) .
F11S C7SO C8SO 112(3) .
F10S C7SO C8SO 115.7(15) .
F12S C7SO C8SO 112.1(18) .
O4SO C8SO C7SO 106(2) .
O4SO C8SO H8S1 110.6 .
C7SO C8SO H8S1 110.6 .
O4SO C8SO H8S2 110.6 .
C7SO C8SO H8S2 110.6 .
H8S1 C8SO H8S2 108.8 .
C8SO O4SO H4SO 109.5 .

loop_
_geom_bond_atom_site_label_1
_geom_bond_atom_site_label_2
_geom_bond_distance
_geom_bond_site_symmetry_2
C1A C1B 1.395(8) .
C1A C1F 1.397(9) .
C1A C1N 1.523(8) .
C1B C1C 1.396(8) .
C1B H1B 0.93 .
C1C C1D 1.387(8) .
C1C C5Z 1.518(7) .
C1D C1E 1.397(8) .
C1D O1G 1.401(7) .
C1E C1F 1.404(9) .
C1E C1Z 1.517(9) .
C1F H1F 0.93 .
C1H O1G 1.454(8) .
C1H C1I 1.489(10) .
C1H H1H1 0.97 .
C1H H1H2 0.97 .
C1I O1L 1.216(9) .
C1I O1M 1.245(8) .
C1N C1O 1.527(10) .
C1N C1P 1.531(8) .
C1N C1Q 1.542(9) .
C1O H1O1 0.96 .
C1O H1O2 0.96 .
C1O H1O3 0.96 .
C1P H1P1 0.96 .
C1P H1P2 0.96 .
C1P H1P3 0.96 .
C1Q H1Q1 0.96 .
C1Q H1Q2 0.96 .
C1Q H1Q3 0.96 .
C1Z C2C 1.532(8) .
C1Z H1Z1 0.97 .
C1Z H1Z2 0.97 .
C2A C2F 1.366(9) .
C2A C2B 1.400(8) .
C2A C2R 1.518(9) .
C2B C2C 1.384(9) .
C2B H2B 0.93 .
C2C C2D 1.393(8) .
C2D O2G 1.381(7) .
C2D C2E 1.398(8) .
C2E C2F 1.408(9) .
C2E C2Z 1.507(8) .
C2F H2F 0.93 .
C2H C2I 1.407(12) .
C2H O2G 1.464(8) .
C2H H2H1 0.97 .
C2H H2H2 0.97 .
C2H H2H3 0.97 .
C2H H2H4 0.97 .
C2I O2M 1.270(11) .
C2I O2LA 1.282(5) .
C2I O2LB 1.287(5) .
C2N O2M 1.465(11) .
C2N C2Q 1.528(16) .
C2N C2QA 1.534(17) .
C2N C2OA 1.536(17) .
C2N C2PA 1.542(17) .
C2N C2O 1.542(17) .
C2N C2P 1.547(16) .
C2O H2O1 0.96 .
C2O H2O2 0.96 .
C2O H2O3 0.96 .
C2P H2P1 0.96 .
C2P H2P2 0.96 .
C2P H2P3 0.96 .
C2Q H2Q1 0.96 .
C2Q H2Q2 0.96 .
C2Q H2Q3 0.96 .
C2OA H2O4 0.96 .
C2OA H2O5 0.96 .
C2OA H2O6 0.96 .
C2PA H2P4 0.96 .
C2PA H2P5 0.96 .
C2PA H2P6 0.96 .
C2QA H2Q4 0.96 .
C2QA H2Q5 0.96 .
C2QA H2Q6 0.96 .
C2R C2U 1.495(12) .
C2R C2S 1.519(10) .
C2R C2T 1.571(12) .
C2S H2S1 0.96 .
C2S H2S2 0.96 .
C2S H2S3 0.96 .
C2T H2T1 0.96 .
C2T H2T2 0.96 .
C2T H2T3 0.96 .
C2U H2U1 0.96 .
C2U H2U2 0.96 .
C2U H2U3 0.96 .
C2Z C3E 1.504(9) .
C2Z H2Z1 0.97 .
C2Z H2Z2 0.97 .
C2Z H2Z3 0.97 .
C2Z H2Z4 0.97 .
C3A C3B 1.382(7) .
C3A C3F 1.388(8) .
C3A C3R 1.527(7) .
C3B C3C 1.404(7) .
C3B H3B 0.93 .
C3C C3D 1.365(8) .
C3C C3Z 1.538(8) .
C3D C3E 1.393(8) .
C3D O3G 1.407(7) .
C3E C3F 1.388(8) .
C3F H3F 0.93 .
C3H O3L 1.176(7) .
C3H O3M 1.321(7) .
C3H C3I 1.514(9) .
C3I O3G 1.415(6) .
C3I H3I1 0.97 .
C3I H3I2 0.97 .
O3M C3N 1.524(8) .
C3N C3Q 1.478(10) .
C3N C3P 1.480(12) .
C3N C3O 1.481(11) .
C3Q H3Q1 0.96 .
C3Q H3Q2 0.96 .
C3Q H3Q3 0.96 .
C3O H3O1 0.96 .
C3O H3O2 0.96 .
C3O H3O3 0.96 .
C3P H3P1 0.96 .
C3P H3P2 0.96 .
C3P H3P3 0.96 .
C3R C3U 1.505(9) .
C3R C3T 1.531(7) .
C3R C3S 1.551(7) .
C3S H3S1 0.96 .
C3S H3S2 0.96 .
C3S H3S3 0.96 .
C3T H3T1 0.96 .
C3T H3T2 0.96 .
C3T H3T3 0.96 .
C3U H3U1 0.96 .
C3U H3U2 0.96 .
C3U H3U3 0.96 .
C3Z C4E 1.511(8) .
C3Z H3Z1 0.97 .
C3Z H3Z2 0.97 .
C4A C4B 1.389(8) .
C4A C4F 1.412(8) .
C4A C4R 1.515(9) .
C4B C4C 1.385(8) .
C4B H4B 0.93 .
C4C C4D 1.392(7) .
C4C C4Z 1.514(7) .
C4D O4G 1.385(7) .
C4D C4E 1.419(7) .
C4E C4F 1.366(9) .
C4F H4F 0.93 .
C4H O4G 1.448(6) .
C4H C4I 1.507(8) .
C4H H4H1 0.97 .
C4H H4H2 0.97 .
C4I O4L 1.216(7) .
C4I O4M 1.321(7) .
C4N C4O 1.455(11) .
C4N C4Q 1.505(11) .
C4N O4M 1.510(8) .
C4N C4P 1.522(10) .
C4O H4O1 0.96 .
C4O H4O2 0.96 .
C4O H4O3 0.96 .
C4P H4P1 0.96 .
C4P H4P2 0.96 .
C4P H4P3 0.96 .
C4Q H4Q1 0.96 .
C4Q H4Q2 0.96 .
C4Q H4Q3 0.96 .
C4R C4U 1.519(9) .
C4R C4S 1.526(9) .
C4R C4T 1.530(10) .
C4S H4S1 0.96 .
C4S H4S2 0.96 .
C4S H4S3 0.96 .
C4T H4T1 0.96 .
C4T H4T2 0.96 .
C4T H4T3 0.96 .
C4U H4U1 0.96 .
C4U H4U2 0.96 .
C4U H4U3 0.96 .
C4Z C5C 1.534(7) .
C4Z H4Z1 0.97 .
C4Z H4Z2 0.97 .
C5A C5B 1.394(7) .
C5A C5F 1.395(9) .
C5A C5R 1.520(9) .
C5B C5C 1.391(8) .
C5B H5B 0.93 .
C5C C5D 1.376(9) .
C5D O5G 1.383(7) .
C5D C5E 1.418(7) .
C5E C5F 1.383(8) .
C5E C5Z 1.519(8) .
C5F H5F 0.93 .
C5H O5G 1.429(7) .
C5H C5I 1.480(9) .
C5H H5H1 0.97 .
C5H H5H2 0.97 .
C5I O5L 1.214(7) .
C5I O5M 1.325(7) .
C5N O5M 1.491(8) .
C5N C5P 1.505(10) .
C5N C5Q 1.522(9) .
C5N C5O 1.523(9) .
C5O H5O1 0.96 .
C5O H5O2 0.96 .
C5O H5O3 0.96 .
C5P H5P1 0.96 .
C5P H5P2 0.96 .
C5P H5P3 0.96 .
C5Q H5Q1 0.96 .
C5Q H5Q2 0.96 .
C5Q H5Q3 0.96 .
C5R C5U 1.535(10) .
C5R C5T 1.539(9) .
C5R C5S 1.549(8) .
C5S H5S1 0.96 .
C5S H5S2 0.96 .
C5S H5S3 0.96 .
C5T H5T1 0.96 .
C5T H5T2 0.96 .
C5T H5T3 0.96 .
C5U H5U1 0.96 .
C5U H5U2 0.96 .
C5U H5U3 0.96 .
C5Z H5Z1 0.97 .
C5Z H5Z2 0.97 .
C6B C6C 1.498(8) .
C6B N6A 1.508(6) .
C6B H6B1 0.97 .
C6B H6B2 0.97 .
C6C C6D 1.523(7) .
C6C H6C1 0.97 .
C6C H6C2 0.97 .
C6D C6E 1.500(8) .
C6D H6D1 0.97 .
C6D H6D2 0.97 .
C6E C6F 1.520(8) .
C6E H6E1 0.97 .
C6E H6E2 0.97 .
C6F C6G 1.520(8) .
C6F H6F1 0.97 .
C6F H6F2 0.97 .
C6G C6G 1.513(11) 3_665
C6G H6G1 0.97 .
C6G H6G2 0.97 .
N6A H6A1 0.89 .
N6A H6A2 0.89 .
N6A H6A3 0.89 .
F1SO C1SO 1.313(10) .
F2SO C1SO 1.326(10) .
F3SO C1SO 1.372(10) .
C1SO C2SO 1.475(13) .
C2SO O1SO 1.413(10) .
C2SO H2S4 0.97 .
C2SO H2S5 0.97 .
O1SO H1SO 0.82 .
F4SO C3SO 1.322(11) .
F5SO C3SO 1.348(11) .
F6SO C3SO 1.288(10) .
C3SO C4SO 1.462(12) .
C4SO O2SO 1.354(11) .
C4SO H4S4 0.97 .
C4SO H4S5 0.97 .
O2SO H2SO 0.82 .
F7SO C5SO 1.363(15) .
F8SO C5SO 1.323(15) .
F9SO C5SO 1.313(16) .
C5SO C6SO 1.489(19) .
C6SO O3SO 1.388(13) .
C6SO H6S1 0.97 .
C6SO H6S2 0.97 .
O3SO H3SO 0.82 .
F10S C7SO 1.294(19) .
F11S C7SO 1.27(3) .
F12S C7SO 1.40(3) .
C7SO C8SO 1.483(16) .
C8SO O4SO 1.47(3) .
C8SO H8S1 0.97 .
C8SO H8S2 0.97 .
O4SO H4SO 0.82 .
